data_2009606
loop_
_publ_author_name
'Fackler, J.P.Jr.'
'Staples, R.J.'
'Elduque, A.'
'Grant, T.'

_publ_section_title
;
 Benzenethiolato(triphenylphosphine)gold(I)
;
_journal_issue 4
_journal_name_full 'Acta Crystallographica Section C'
_journal_page_first 520
_journal_page_last 523
_journal_paper_doi 10.1107/S0108270193009254
_journal_volume 50
_journal_year 1994
_chemical_formula_sum 'C24 H20 Au P S'
_chemical_formula_weight 1136.86
_space_group_IT_number 2
_space_group_name_Hall '-P 1'
_space_group_name_H-M_alt 'P -1'
_symmetry_cell_setting triclinic
_symmetry_space_group_name_Hall '-P 1'
_symmetry_space_group_name_H-M 'P -1'
_atom_type_scat_source 'International Tables for X-ray Crystallography (1974, Vol. IV)'
_cell_angle_alpha 97.15(3)
_cell_angle_beta 93.45(3)
_cell_angle_gamma 93.20(3)
_cell_formula_units_Z 2
_cell_length_a 11.062(5)
_cell_length_b 11.616(5)
_cell_length_c 16.817(6)
_cell_measurement_reflns_used 25
_cell_measurement_temperature 293
_cell_measurement_theta_max 30
_cell_measurement_theta_min 25
_cell_volume 2135.9(15)
_diffrn_measurement_device R3m/E
_diffrn_measurement_method Wyckoff
_diffrn_radiation_type MoK\a
_diffrn_radiation_wavelength 0.71073
_diffrn_reflns_limit_h_max 12
_diffrn_reflns_limit_h_min 0
_diffrn_reflns_limit_k_max 13
_diffrn_reflns_limit_k_min -13
_diffrn_reflns_limit_l_max 19
_diffrn_reflns_limit_l_min -19
_diffrn_reflns_number 6106
_diffrn_reflns_theta_max 25
_diffrn_standards_decay_% <1
_diffrn_standards_interval_count 97
_diffrn_standards_number 3
_exptl_absorpt_coefficient_mu 7.05
_exptl_absorpt_correction_T_max 0.962
_exptl_absorpt_correction_T_min 0.317
_exptl_absorpt_correction_type empirical
_exptl_crystal_colour colorless
_exptl_crystal_density_diffrn 1.77
_exptl_crystal_size_max 0.2
_exptl_crystal_size_mid 0.15
_exptl_crystal_size_min 0.08
_refine_diff_density_max 0.76
_refine_diff_density_min -0.78
_refine_ls_goodness_of_fit_obs 1.28
_refine_ls_hydrogen_treatment noref
_refine_ls_number_parameters 484
_refine_ls_number_reflns 4352
_refine_ls_R_factor_obs 0.0380
_refine_ls_shift/esd_max 0.014
_refine_ls_structure_factor_coef F
_refine_ls_weighting_details 'w = 1/[\s^2^(F~o~) + 0.00102F~o~^2^]'
_refine_ls_weighting_scheme calc
_refine_ls_wR_factor_obs 0.0396
_reflns_number_observed 4352
_reflns_number_total 5566
_reflns_observed_criterion F~o~^2^>3\s(F~o~)^2^
_cod_data_source_file cr1067.cif
_cod_data_source_block cr1067_structure_1_of_1
_cod_depositor_comments
;
The following automatic conversions were performed:

'_refine_ls_weighting_scheme' value '1/[\s^2^(F~o~) +
0.00102F~o~^2^]' was changed to 'calc'. New tag
'_refine_ls_weighting_details' was created. The value of the new tag
was set to 'w = 1/[\s^2^(F~o~) + 0.00102F~o~^2^]'.

Automatic conversion script
Id: cif_fix_values 3143 2015-03-26 13:38:13Z robertas 
;
_cod_original_cell_volume 2136.0(10)
_cod_original_formula_sum 'C24 H20 Au1 P1 S1'
_cod_database_code 2009606

loop_
_space_group_symop_id
_space_group_symop_operation_xyz
1 x,y,z
2 -x,-y,-z

loop_
_atom_site_label
_atom_site_fract_x
_atom_site_fract_y
_atom_site_fract_z
_atom_site_U_iso_or_equiv
Au(1) .26530(10) .09220(10) .17800(10) .0380(10)
Au(2) .42590(10) .22960(10) .32450(10) .0370(10)
S(1) .2987(2) -.0508(2) .2599(2) .0500(10)
S(2) .5634(2) .1791(2) .2296(2) .0480(10)
P(1) .2319(2) .2304(2) .0956(2) .0410(10)
P(2) .2916(2) .2661(2) .4199(2) .0360(10)
C(1) .1560(10) -.1094(8) .2848(6) .049(4)
C(2) .1519(11) -.1679(10) .3505(8) .068(5)
C(3) .0359(17) -.2167(12) .3670(11) .106(8)
C(4) -.0596(13) -.2096(13) .3250(12) .093(8)
C(5) -.0616(13) -.1494(12) .2576(11) .091(7)
C(6) .0450(10) -.1019(10) .2390(8) .068(5)
C(7) .6462(8) .3072(9) .2137(6) .042(4)
C(8) .6823(10) .39730(10) .2727(7) .061(5)
C(9) .7526(12) .4933(12) .2570(9) .082(6)
C(10) .7904(11) .5009(12) .1815(9) .086(6)
C(11) .7569(12) .4125(12) .1218(8) .083(6)
C(12) .6828(11) .3173(11) .1358(7) .066(5)
C(13) .2474(9) .3775(9) .1499(6) .047(4)
C(14) .3611(9) .4236(9) .1803(6) .048(4)
C(15) .3757(12) .5310(10) .2252(7) .063(5)
C(16) .2786(14) .5953(11) .2424(8) .079(6)
C(17) .1652(13) .5511(11) .2144(8) .080(6)
C(18) .1461(11) .4440(10) .1680(7) .065(5)
C(19) .3371(9) .2306(10) .0170(6) .052(4)
C(20) .3818(10) .1272(10) -.0147(7) .060(5)
C(21) .4569(10) .1241(11) -.0785(7) .071(5)
C(22) .4932(11) .2272(12) -.1066(7) .077(6)
C(23) .4511(13) .3320(13) -.0756(8) .092(7)
C(24) .3742(10) .3350(10) -.0140(7) .064(5)
C(25) .0800(10) .2129(11) .0433(7) .061(5)
C(26) -.0052(10) .1377(11) .0699(9) .079(6)
C(27) -.1227(11) .1266(14) .0344(13) .133(9)
C(28) -.1564(13) .1804(17) -.0280(10) .133(9)
C(29) -.0720(15) .255(2) -.0542(9) .171(12)
C(30) .0469(13) .2729(19) -.0192(9) .139(10)
C(31) .1363(7) .2164(8) .3869(6) .037(3)
C(32) .0832(8) .2585(10) .3209(6) .051(4)
C(33) -.0362(10) .2280(7) .2927(7) .065(5)
C(34) -.1045(9) .1523(10) .3323(7) .061(5)
C(35) -.0533(10) .1115(10) .3980(8) .066(5)
C(36) .0673(8) .1418(9) .4266(7) .048(4)
C(37) .3309(7) .1952(8) .5068(6) .038(3)
C(38) .3416(9) .0745(10) .4967(7) .057(4)
C(39) .3762(10) .0176(10) .5631(7) .066(5)
C(40) .3971(9) .0793(11) .6382(8) .072(5)
C(41) .3876(10) .1980(12) .6500(7) .071(5)
C(42) .3537(8) .2547(10) .5839(7) .054(4)
C(43) .2775(8) .4199(8) .4555(6) .037(3)
C(44) .1804(9) .4535(10) .5014(7) .054(4)
C(45) .1721(10) .5695(10) .5293(7) .061(5)
C(46) .2575(11) .6520(10) .5148(8) .066(5)
C(47) .3509(10) .6221(10) .4716(7) .060(5)
C(48) .3622(9) .5021(9) .4395(7) .053(4)
H(2) .2237 -.1758 .3839 ?
H(3) .0314 -.2573 .4132 ?
H(4) -.1337 -.2463 .3392 ?
H(5) -.1357 -.1425 .2263 ?
H(6) .0462 -.0612 .1927 ?
H(8) .6580 .3937 .3263 ?
H(9) .7753 .5552 .2995 ?
H(10) .8394 .5674 .1709 ?
H(11) .7849 .4159 .0692 ?
H(12) .6565 .2581 .0922 ?
H(14) .4309 .3800 .1698 ?
H(15) .4557 .5616 .2450 ?
H(16) .2902 .6704 .2738 ?
H(17) .0968 .5956 .2272 ?
H(18) .0655 .4148 .1484 ?
H(20) .3611 .0571 .0076 ?
H(21) .4830 .0514 -.1029 ?
H(22) .5488 .2256 -.1484 ?
H(23) .4751 .4021 -.0968 ?
H(24) .3455 .4078 .0082 ?
H(26) .0167 .0934 .1125 ?
H(27) -.1822 .0781 .0560 ?
H(28) -.2368 .1670 -.0536 ?
H(29) -.0953 .2966 -.0979 ?
H(30) .1042 .3260 -.0387 ?
H(32) .1307 .3108 .2934 ?
H(33) -.0709 .2588 .2467 ?
H(34) -.1687 .1287 .3130 ?
H(35) -.1043 .0610 .4260 ?
H(36) .1016 .1109 .4726 ?
H(38) .3255 .0306 .4445 ?
H(39) .3852 -.0647 .5558 ?
H(40) .4185 .0393 .6831 ?
H(41) .4039 .2411 .7024 ?
H(42) .3459 .3372 .5921 ?
H(44) .1203 .3963 .5131 ?
H(45) .1048 .5925 .5597 ?
H(46) .2505 .7319 .5357 ?
H(47) .4109 .6807 .4618 ?
H(48) .4283 .4807 .4075 ?

loop_
_geom_angle_atom_site_label_1
_geom_angle_atom_site_label_2
_geom_angle_atom_site_label_3
_geom_angle
_geom_angle_publ_flag
S(1) Au(1) P(1) 179.00(10) yes
Au(1) S(1) C(1) 108.6(4) yes
Au(1) P(1) C(13) 112.3(4) yes
C(13) P(1) C(19) 105.5(5) yes
C(13) P(1) C(25) 106.7(5) yes
Au(2) P(2) C(31) 114.0(3) yes
C(31) P(2) C(37) 106.5(4) yes
C(31) P(2) C(43) 102.3(4) yes
S(1) C(1) C(2) 118.7(9) yes
C(2) C(1) C(6) 117.5(11) yes
C(2) C(3) C(4) 123.9(17) yes
C(4) C(5) C(6) 116.9(13) yes
S(2) C(7) C(8) 124.7(9) yes
C(8) C(7) C(12) 117.0(10) yes
C(8) C(9) C(10) 120.8(12) yes
C(10) C(11) C(12) 121.1(13) yes
P(1) C(13) C(14) 119.1(8) yes
C(14) C(13) C(18) 117.8(9) yes
C(14) C(15) C(16) 121.4(11) yes
C(16) C(17) C(18) 121.7(13) yes
S(2) Au(2) P(2) 175.90(10) yes
Au(2) S(2) C(7) 107.7(3) yes
Au(1) P(1) C(19) 113.3(4) yes
Au(1) P(1) C(25) 113.1(4) yes
C(19) P(1) C(25) 105.4(5) yes
Au(2) P(2) C(37) 110.6(3) yes
Au(2) P(2) C(43) 115.4(3) yes
C(37) P(2) C(43) 107.2(4) yes
S(1) C(1) C(6) 123.8(9) yes
C(1) C(2) C(3) 117.0(12) yes
C(3) C(4) C(5) 121.8(16) yes
C(1) C(6) C(5) 122.9(13) yes
S(2) C(7) C(12) 118.3(8) yes
C(7) C(8) C(9) 121.8(12) yes
C(9) C(10) C(11) 118.8(13) yes
C(7) C(12) C(11) 120.4(10) yes
P(1) C(13) C(18) 122.9(7) yes
C(13) C(14) C(15) 120.9(10) yes
C(15) C(16) C(17) 119.0(11) yes
C(13) C(18) C(17) 119.1(11) yes
P(1) C(19) C(20) 119.5(9) yes
C(20) C(19) C(24) 118.8(10) yes
C(20) C(21) C(22) 119.4(12) yes
C(22) C(23) C(24) 119.5(13) yes
P(1) C(25) C(26) 117.8(10) yes
C(26) C(25) C(30) 118.9(11) yes
C(26) C(27) C(28) 123.1(15) yes
C(28) C(29) C(30) 122.3(18) yes
P(2) C(31) C(32) 118.4(7) yes
C(32) C(31) C(36) 118.6(8) yes
C(32) C(33) C(34) 118.7(11) yes
C(34) C(35) C(36) 121.4(11) yes
P(2) C(37) C(38) 119.0(8) yes
C(38) C(37) C(42) 117.7(10) yes
C(38) C(39) C(40) 120.3(11) yes
C(40) C(41) C(42) 118.8(11) yes
P(2) C(43) C(44) 119.9(7) yes
C(44) C(43) C(48) 119.6(9) yes
C(44) C(45) C(46) 121.4(11) yes
C(46) C(47) C(48) 120.4(10) yes
P(1) C(19) C(24) 121.7(8) yes
C(19) C(20) C(21) 120.5(11) yes
C(21) C(22) C(23) 121.3(12) yes
C(19) C(24) C(23) 120.4(11) yes
P(1) C(25) C(30) 123.3(10) yes
C(25) C(26) C(27) 119.4(14) yes
C(27) C(28) C(29) 117.3(14) yes
C(25) C(30) C(29) 118.9(7) yes
P(2) C(31) C(36) 123.0(7) yes
C(31) C(32) C(33) 122.4(10) yes
C(33) C(34) C(35) 120.0(10) yes
C(31) C(36) C(35) 118.9(10) yes
P(2) C(37) C(42) 123.2(8) yes
C(37) C(38) C(39) 120.1(10) yes
C(39) C(40) C(41) 120.9(12) yes
C(37) C(42) C(41) 122.1(11) yes
P(2) C(43) C(48) 120.5(7) yes
C(43) C(44) C(45) 119.4(10) yes
C(45) C(46) C(47) 120.2(11) yes
C(43) C(48) C(47) 118.9(10) yes

loop_
_geom_bond_atom_site_label_1
_geom_bond_atom_site_label_2
_geom_bond_distance
_geom_bond_publ_flag
Au(1) S(1) 2.318(3) yes
Au(2) S(2) 2.316(3) yes
S(1) C(1) 1.778(11) yes
P(1) C(13) 1.828(10) yes
P(1) C(25) 1.837(11) yes
P(2) C(37) 1.808(11) yes
C(1) C(2) 1.369(17) yes
C(2) C(3) 1.43(2) yes
C(4) C(5) 1.40(3) yes
C(7) C(8) 1.373(15) yes
C(8) C(9) 1.386(19) yes
C(10) C(11) 1.362(19) yes
C(13) C(14) 1.383(14) yes
C(14) C(15) 1.371(14) yes
C(16) C(17) 1.36(2) yes
C(19) C(20) 1.381(16) yes
C(20) C(21) 1.395(17) yes
C(22) C(23) 1.38(2) yes
C(25) C(26) 1.382(18) yes
C(26) C(27) 1.389(18) yes
Au(1) P(1) 2.278(3) yes
Au(2) P(2) 2.269(3) yes
S(2) C(7) 1.761(10) yes
P(1) C(19) 1.814(11) yes
P(2) C(31) 1.813(8) yes
P(2) C(43) 1.830(9) yes
C(1) C(6) 1.422(16) yes
C(3) C(4) 1.25(2) yes
C(5) C(6) 1.345(19) yes
C(7) C(12) 1.411(16) yes
C(9) C(10) 1.37(2) yes
C(11) C(12) 1.392(18) yes
C(13) C(18) 1.423(16) yes
C(15) C(16) 1.37(2) yes
C(17) C(18) 1.383(16) yes
C(19) C(24) 1.428(17) yes
C(21) C(22) 1.39(2) yes
C(23) C(24) 1.377(19) yes
C(25) C(30) 1.37(2) yes
C(27) C(28) 1.33(3) yes
C(28) C(29) 1.37(3) yes
C(31) C(32) 1.379(14) yes
C(32) C(33) 1.388(14) yes
C(34) C(35) 1.352(18) yes
C(37) C(38) 1.403(15) yes
C(38) C(39) 1.411(18) yes
C(40) C(41) 1.380(19) yes
C(43) C(44) 1.405(14) yes
C(44) C(45) 1.381(16) yes
C(46) C(47) 1.336(17) yes
C(29) C(30) 1.40(2) yes
C(31) C(36) 1.383(14) yes
C(33) C(34) 1.385(18) yes
C(35) C(36) 1.421(13) yes
C(37) C(42) 1.394(14) yes
C(39) C(40) 1.372(17) yes
C(41) C(42) 1.403(18) yes
C(43) C(48) 1.362(14) yes
C(45) C(46) 1.362(17) yes
C(47) C(48) 1.446(15) yes
